data_1513596
loop_
_publ_author_name
'Spannring, Peter'
'Prat, Irene'
'Costas, Miquel'
'Lutz, Martin'
'Bruijnincx, Pieter C. A.'
'Weckhuysen, Bert. M.'
'Klein Gebbink, Robertus J. M.'

_publ_section_title
;
 Fe(6-Me-PyTACN)-catalyzed, one-pot oxidative cleavage of methyl oleate
 and oleic acid into carboxylic acids with H2O2 and NaIO4
;
_journal_issue 3
_journal_name_full 'Catalysis Science &amp; Technology'
_journal_page_first 708
_journal_paper_doi 10.1039/c3cy00851g
_journal_volume 4
_journal_year 2014
_chemical_absolute_configuration ad
_chemical_formula_moiety 'C17 H26 F6 Fe N4 O6 S2'
_chemical_formula_sum 'C17 H26 F6 Fe N4 O6 S2'
_chemical_formula_weight 616.39
_chemical_name_systematic
; 
 ? 
;
_space_group_IT_number 19
_symmetry_cell_setting orthorhombic
_symmetry_space_group_name_Hall 'P 2ac 2ab'
_symmetry_space_group_name_H-M 'P 21 21 21'
_atom_sites_solution_hydrogens difmap
_atom_sites_solution_primary direct
_atom_sites_solution_secondary difmap
_audit_creation_method SHELXL-97
_cell_angle_alpha 90.00
_cell_angle_beta 90.00
_cell_angle_gamma 90.00
_cell_formula_units_Z 4
_cell_length_a 8.9413(6)
_cell_length_b 15.7005(10)
_cell_length_c 17.7436(11)
_cell_measurement_reflns_used 9934
_cell_measurement_temperature 150(2)
_cell_measurement_theta_max 25.04
_cell_measurement_theta_min 2.28
_cell_volume 2490.9(3)
_computing_cell_refinement 'SAINT V8.27B'
_computing_data_collection Apex2
_computing_data_reduction 'SAINT V8.27B, SADABS-2012/1'
_computing_structure_refinement 'SHELXL-97 (Sheldrick, 2008)'
_computing_structure_solution 'SHELXT (Sheldrick, 2012)'
_diffrn_ambient_temperature 150(2)
_diffrn_measured_fraction_theta_full 0.997
_diffrn_measured_fraction_theta_max 0.997
_diffrn_measurement_device_type 'Bruker Kappa ApexII'
_diffrn_measurement_method '\f and \w scans'
_diffrn_radiation_monochromator graphite
_diffrn_radiation_source 'fine-focus sealed tube'
_diffrn_radiation_type MoK\a
_diffrn_radiation_wavelength 0.71073
_diffrn_reflns_av_R_equivalents 0.0192
_diffrn_reflns_av_sigmaI/netI 0.0249
_diffrn_reflns_limit_h_max 10
_diffrn_reflns_limit_h_min -10
_diffrn_reflns_limit_k_max 18
_diffrn_reflns_limit_k_min -18
_diffrn_reflns_limit_l_max 21
_diffrn_reflns_limit_l_min -18
_diffrn_reflns_number 16042
_diffrn_reflns_theta_full 25.04
_diffrn_reflns_theta_max 25.04
_diffrn_reflns_theta_min 1.73
_exptl_absorpt_coefficient_mu 0.859
_exptl_absorpt_correction_T_max 0.7452
_exptl_absorpt_correction_T_min 0.6410
_exptl_absorpt_correction_type multi-scan
_exptl_absorpt_process_details SADABS-2012/1
_exptl_crystal_colour 'pale yellow'
_exptl_crystal_density_diffrn 1.644
_exptl_crystal_density_method 'not measured'
_exptl_crystal_description needle
_exptl_crystal_F_000 1264
_exptl_crystal_size_max 0.38
_exptl_crystal_size_mid 0.11
_exptl_crystal_size_min 0.05
_refine_diff_density_max 0.528
_refine_diff_density_min -0.300
_refine_diff_density_rms 0.046
_refine_ls_abs_structure_details 'Flack H D (1983), Acta Cryst. A39, 876-881'
_refine_ls_abs_structure_Flack 0.007(13)
_refine_ls_extinction_method none
_refine_ls_goodness_of_fit_ref 1.096
_refine_ls_hydrogen_treatment constr
_refine_ls_matrix_type full
_refine_ls_number_parameters 329
_refine_ls_number_reflns 4381
_refine_ls_number_restraints 0
_refine_ls_restrained_S_all 1.096
_refine_ls_R_factor_all 0.0290
_refine_ls_R_factor_gt 0.0250
_refine_ls_shift/su_max 0.001
_refine_ls_shift/su_mean 0.000
_refine_ls_structure_factor_coef Fsqd
_refine_ls_weighting_details 'calc w=1/[\s^2^(Fo^2^)+(0.0168P)^2^+1.5178P] where P=(Fo^2^+2Fc^2^)/3'
_refine_ls_weighting_scheme calc
_refine_ls_wR_factor_gt 0.0559
_refine_ls_wR_factor_ref 0.0576
_reflns_number_gt 4105
_reflns_number_total 4381
_reflns_threshold_expression I>2\s(I)
_cod_data_source_file c3cy00851g.txt
_cod_data_source_block l0487a
_cod_database_code 1513596

loop_
_symmetry_equiv_pos_as_xyz
'x, y, z'
'-x+1/2, -y, z+1/2'
'x+1/2, -y+1/2, -z'
'-x, y+1/2, -z+1/2'

loop_
_atom_site_label
_atom_site_type_symbol
_atom_site_fract_x
_atom_site_fract_y
_atom_site_fract_z
_atom_site_U_iso_or_equiv
_atom_site_adp_type
_atom_site_occupancy
_atom_site_symmetry_multiplicity
_atom_site_calc_flag
_atom_site_refinement_flags
Fe1 Fe 0.69519(3) 0.38260(2) 0.261740(18) 0.01906(8) Uani 1 1 d .
S1 S 0.92683(7) 0.45897(4) 0.39006(4) 0.02686(15) Uani 1 1 d .
S2 S 1.01487(6) 0.38512(5) 0.15413(4) 0.02854(15) Uani 1 1 d .
F1 F 0.8850(3) 0.61825(14) 0.42588(14) 0.0768(7) Uani 1 1 d .
F2 F 1.1020(2) 0.57028(14) 0.45354(11) 0.0619(6) Uani 1 1 d .
F3 F 1.0496(3) 0.59772(14) 0.33921(11) 0.0775(7) Uani 1 1 d .
F4 F 0.9253(3) 0.31177(18) 0.03002(12) 0.0829(8) Uani 1 1 d .
F5 F 0.9081(2) 0.44822(19) 0.02888(13) 0.0879(9) Uani 1 1 d .
F6 F 1.1227(2) 0.3887(2) 0.01796(11) 0.0768(7) Uani 1 1 d .
O1 O 0.8147(2) 0.47033(11) 0.33122(10) 0.0301(4) Uani 1 1 d .
O2 O 0.8665(2) 0.43654(13) 0.46240(11) 0.0366(5) Uani 1 1 d .
O3 O 1.0566(2) 0.41270(15) 0.36653(12) 0.0467(6) Uani 1 1 d .
O4 O 0.86065(17) 0.37460(12) 0.18008(9) 0.0266(4) Uani 1 1 d .
O5 O 1.1076(2) 0.31282(14) 0.16915(13) 0.0438(6) Uani 1 1 d .
O6 O 1.0790(3) 0.46593(14) 0.16923(14) 0.0513(6) Uani 1 1 d .
N1 N 0.7173(2) 0.28423(13) 0.35299(11) 0.0238(5) Uani 1 1 d .
N2 N 0.4867(2) 0.39784(13) 0.32603(12) 0.0237(5) Uani 1 1 d .
N3 N 0.5424(2) 0.30652(13) 0.18859(12) 0.0228(5) Uani 1 1 d .
N4 N 0.5863(2) 0.48767(13) 0.19655(13) 0.0245(5) Uani 1 1 d .
C1 C 0.9348(3) 0.21166(18) 0.30095(16) 0.0352(7) Uani 1 1 d .
H1A H 0.8975 0.2238 0.2501 0.053 Uiso 1 1 calc R
H1B H 0.9798 0.1547 0.3020 0.053 Uiso 1 1 calc R
H1C H 1.0103 0.2541 0.3148 0.053 Uiso 1 1 calc R
C2 C 0.8084(3) 0.21522(16) 0.35565(14) 0.0253(5) Uani 1 1 d .
C3 C 0.7866(3) 0.15114(18) 0.40882(15) 0.0316(6) Uani 1 1 d .
H3 H 0.8496 0.1024 0.4091 0.038 Uiso 1 1 calc R
C4 C 0.6732(3) 0.15876(19) 0.46111(16) 0.0351(7) Uani 1 1 d .
H4 H 0.6566 0.1151 0.4972 0.042 Uiso 1 1 calc R
C5 C 0.5839(3) 0.23071(18) 0.46044(16) 0.0336(7) Uani 1 1 d .
H5 H 0.5065 0.2377 0.4966 0.040 Uiso 1 1 calc R
C6 C 0.6095(3) 0.29211(17) 0.40619(15) 0.0258(6) Uani 1 1 d .
C7 C 0.5231(3) 0.37462(19) 0.40411(14) 0.0291(6) Uani 1 1 d .
H7A H 0.4296 0.3684 0.4335 0.035 Uiso 1 1 calc R
H7B H 0.5834 0.4204 0.4274 0.035 Uiso 1 1 calc R
C8 C 0.4485(3) 0.48922(17) 0.31886(16) 0.0291(6) Uani 1 1 d .
H8A H 0.5229 0.5239 0.3466 0.035 Uiso 1 1 calc R
H8B H 0.3489 0.4998 0.3414 0.035 Uiso 1 1 calc R
C9 C 0.4470(3) 0.51544(16) 0.23632(17) 0.0298(6) Uani 1 1 d .
H9A H 0.3590 0.4898 0.2112 0.036 Uiso 1 1 calc R
H9B H 0.4376 0.5781 0.2328 0.036 Uiso 1 1 calc R
C10 C 0.3683(3) 0.34129(17) 0.29419(16) 0.0267(6) Uani 1 1 d .
H10A H 0.2968 0.3762 0.2649 0.032 Uiso 1 1 calc R
H10B H 0.3126 0.3143 0.3361 0.032 Uiso 1 1 calc R
C11 C 0.4322(3) 0.27205(15) 0.24343(16) 0.0261(6) Uani 1 1 d .
H11A H 0.4814 0.2282 0.2750 0.031 Uiso 1 1 calc R
H11B H 0.3495 0.2443 0.2156 0.031 Uiso 1 1 calc R
C12 C 0.4676(3) 0.36455(16) 0.13208(15) 0.0264(6) Uani 1 1 d .
H12A H 0.3640 0.3765 0.1488 0.032 Uiso 1 1 calc R
H12B H 0.4623 0.3354 0.0827 0.032 Uiso 1 1 calc R
C13 C 0.5518(3) 0.44832(16) 0.12309(15) 0.0270(6) Uani 1 1 d .
H13A H 0.6462 0.4378 0.0954 0.032 Uiso 1 1 calc R
H13B H 0.4906 0.4882 0.0928 0.032 Uiso 1 1 calc R
C14 C 0.6155(3) 0.23502(17) 0.14901(16) 0.0303(6) Uani 1 1 d .
H14A H 0.5393 0.1995 0.1248 0.045 Uiso 1 1 calc R
H14B H 0.6719 0.2007 0.1853 0.045 Uiso 1 1 calc R
H14C H 0.6838 0.2574 0.1106 0.045 Uiso 1 1 calc R
C15 C 0.6890(3) 0.56095(16) 0.18569(17) 0.0337(6) Uani 1 1 d .
H15A H 0.7836 0.5407 0.1643 0.051 Uiso 1 1 calc R
H15B H 0.7081 0.5883 0.2344 0.051 Uiso 1 1 calc R
H15C H 0.6431 0.6021 0.1512 0.051 Uiso 1 1 calc R
C16 C 0.9929(4) 0.5676(2) 0.40204(18) 0.0425(8) Uani 1 1 d .
C17 C 0.9914(3) 0.3830(3) 0.05234(17) 0.0494(8) Uani 1 1 d .

loop_
_atom_site_aniso_label
_atom_site_aniso_U_11
_atom_site_aniso_U_22
_atom_site_aniso_U_33
_atom_site_aniso_U_23
_atom_site_aniso_U_13
_atom_site_aniso_U_12
Fe1 0.01420(14) 0.02221(16) 0.02078(17) 0.00010(15) 0.00127(14) 0.00046(15)
S1 0.0233(3) 0.0324(4) 0.0249(3) -0.0026(3) -0.0034(3) -0.0008(3)
S2 0.0182(3) 0.0396(4) 0.0278(3) 0.0003(3) 0.0027(2) -0.0052(3)
F1 0.0822(15) 0.0376(11) 0.1106(18) -0.0221(13) -0.0108(14) 0.0013(12)
F2 0.0590(12) 0.0816(15) 0.0451(11) -0.0014(10) -0.0190(10) -0.0355(11)
F3 0.1065(17) 0.0806(16) 0.0455(12) 0.0224(11) -0.0137(12) -0.0576(14)
F4 0.0669(14) 0.138(2) 0.0434(13) -0.0359(14) 0.0115(11) -0.0403(16)
F5 0.0579(14) 0.152(3) 0.0540(14) 0.0549(16) 0.0042(12) 0.0202(16)
F6 0.0377(10) 0.153(2) 0.0397(11) 0.0005(15) 0.0200(8) -0.0147(14)
O1 0.0299(9) 0.0306(10) 0.0298(10) -0.0025(8) -0.0097(9) -0.0029(9)
O2 0.0339(10) 0.0474(13) 0.0285(11) 0.0036(9) 0.0001(8) -0.0062(9)
O3 0.0361(11) 0.0641(15) 0.0398(13) -0.0065(10) -0.0028(10) 0.0214(11)
O4 0.0183(8) 0.0347(10) 0.0269(10) 0.0011(9) 0.0026(7) -0.0003(8)
O5 0.0214(10) 0.0523(14) 0.0577(15) 0.0119(12) 0.0057(10) 0.0111(9)
O6 0.0461(13) 0.0479(13) 0.0600(15) -0.0044(12) 0.0086(12) -0.0215(11)
N1 0.0228(11) 0.0254(11) 0.0233(11) -0.0007(9) -0.0011(9) -0.0008(9)
N2 0.0216(10) 0.0257(12) 0.0237(11) -0.0018(9) 0.0055(9) 0.0006(9)
N3 0.0173(10) 0.0236(11) 0.0274(12) 0.0000(9) 0.0014(9) 0.0000(9)
N4 0.0211(10) 0.0212(11) 0.0311(13) 0.0029(9) -0.0004(10) 0.0001(9)
C1 0.0377(15) 0.0336(15) 0.0343(16) -0.0011(13) 0.0041(13) 0.0119(13)
C2 0.0260(12) 0.0256(13) 0.0242(13) -0.0030(10) -0.0058(12) -0.0015(12)
C3 0.0336(15) 0.0250(13) 0.0362(16) 0.0028(11) -0.0115(13) -0.0011(12)
C4 0.0342(15) 0.0379(16) 0.0330(16) 0.0135(13) -0.0018(13) -0.0080(14)
C5 0.0310(14) 0.0424(17) 0.0275(15) 0.0062(13) 0.0041(12) -0.0061(14)
C6 0.0219(13) 0.0314(14) 0.0242(14) -0.0004(12) 0.0011(11) -0.0048(11)
C7 0.0238(12) 0.0406(16) 0.0231(13) -0.0015(13) 0.0075(10) -0.0009(13)
C8 0.0236(13) 0.0264(14) 0.0374(16) -0.0044(12) 0.0036(12) 0.0061(11)
C9 0.0239(13) 0.0247(13) 0.0408(17) 0.0021(13) -0.0021(13) 0.0075(10)
C10 0.0131(11) 0.0329(14) 0.0340(15) 0.0028(13) 0.0018(11) -0.0009(11)
C11 0.0199(11) 0.0267(13) 0.0316(15) 0.0033(12) -0.0006(12) -0.0073(10)
C12 0.0206(12) 0.0313(16) 0.0273(14) 0.0004(11) -0.0053(10) -0.0015(11)
C13 0.0274(13) 0.0303(15) 0.0233(14) 0.0046(11) -0.0034(11) 0.0012(11)
C14 0.0300(14) 0.0290(15) 0.0317(15) -0.0055(12) 0.0031(12) -0.0010(11)
C15 0.0306(13) 0.0251(14) 0.0454(17) 0.0052(12) -0.0001(14) -0.0048(12)
C16 0.0462(18) 0.0455(19) 0.0360(18) 0.0025(15) -0.0073(15) -0.0167(16)
C17 0.0266(14) 0.089(3) 0.0330(17) 0.005(2) 0.0074(13) -0.008(2)

loop_
_atom_type_symbol
_atom_type_description
_atom_type_scat_dispersion_real
_atom_type_scat_dispersion_imag
_atom_type_scat_source
C C 0.0033 0.0016 'International Tables Vol C Tables 4.2.6.8 and 6.1.1.4'
H H 0.0000 0.0000 'International Tables Vol C Tables 4.2.6.8 and 6.1.1.4'
F F 0.0171 0.0103 'International Tables Vol C Tables 4.2.6.8 and 6.1.1.4'
Fe Fe 0.3463 0.8444 'International Tables Vol C Tables 4.2.6.8 and 6.1.1.4'
N N 0.0061 0.0033 'International Tables Vol C Tables 4.2.6.8 and 6.1.1.4'
O O 0.0106 0.0060 'International Tables Vol C Tables 4.2.6.8 and 6.1.1.4'
S S 0.1246 0.1234 'International Tables Vol C Tables 4.2.6.8 and 6.1.1.4'

loop_
_geom_angle_atom_site_label_1
_geom_angle_atom_site_label_2
_geom_angle_atom_site_label_3
_geom_angle
O4 Fe1 O1 94.90(7)
O4 Fe1 N2 166.81(7)
O1 Fe1 N2 93.14(8)
O4 Fe1 N3 89.89(7)
O1 Fe1 N3 171.01(7)
N2 Fe1 N3 80.83(8)
O4 Fe1 N4 89.65(8)
O1 Fe1 N4 92.33(7)
N2 Fe1 N4 79.57(8)
N3 Fe1 N4 80.07(8)
O4 Fe1 N1 113.52(7)
O1 Fe1 N1 89.05(7)
N2 Fe1 N1 77.02(8)
N3 Fe1 N1 96.03(8)
N4 Fe1 N1 156.60(8)
O3 S1 O2 116.15(13)
O3 S1 O1 114.23(12)
O2 S1 O1 114.32(12)
O3 S1 C16 104.30(15)
O2 S1 C16 104.33(13)
O1 S1 C16 101.09(13)
O6 S2 O5 116.13(13)
O6 S2 O4 115.00(13)
O5 S2 O4 113.44(12)
O6 S2 C17 104.51(17)
O5 S2 C17 103.75(16)
O4 S2 C17 101.64(12)
S1 O1 Fe1 132.73(11)
S2 O4 Fe1 152.26(11)
C6 N1 C2 118.4(2)
C6 N1 Fe1 112.14(16)
C2 N1 Fe1 128.83(16)
C7 N2 C8 111.9(2)
C7 N2 C10 111.5(2)
C8 N2 C10 112.4(2)
C7 N2 Fe1 105.93(14)
C8 N2 Fe1 104.85(15)
C10 N2 Fe1 109.89(14)
C14 N3 C11 109.14(19)
C14 N3 C12 109.8(2)
C11 N3 C12 111.15(18)
C14 N3 Fe1 114.35(15)
C11 N3 Fe1 102.70(15)
C12 N3 Fe1 109.53(14)
C13 N4 C15 109.8(2)
C13 N4 C9 111.4(2)
C15 N4 C9 110.5(2)
C13 N4 Fe1 103.83(15)
C15 N4 Fe1 111.68(16)
C9 N4 Fe1 109.46(16)
C2 C1 H1A 109.5
C2 C1 H1B 109.5
H1A C1 H1B 109.5
C2 C1 H1C 109.5
H1A C1 H1C 109.5
H1B C1 H1C 109.5
N1 C2 C3 121.1(2)
N1 C2 C1 117.6(2)
C3 C2 C1 121.3(2)
C4 C3 C2 119.7(3)
C4 C3 H3 120.1
C2 C3 H3 120.1
C3 C4 C5 119.3(3)
C3 C4 H4 120.4
C5 C4 H4 120.4
C6 C5 C4 118.7(3)
C6 C5 H5 120.6
C4 C5 H5 120.6
N1 C6 C5 122.7(3)
N1 C6 C7 115.2(2)
C5 C6 C7 122.1(2)
N2 C7 C6 110.5(2)
N2 C7 H7A 109.6
C6 C7 H7A 109.6
N2 C7 H7B 109.6
C6 C7 H7B 109.6
H7A C7 H7B 108.1
N2 C8 C9 110.3(2)
N2 C8 H8A 109.6
C9 C8 H8A 109.6
N2 C8 H8B 109.6
C9 C8 H8B 109.6
H8A C8 H8B 108.1
N4 C9 C8 111.6(2)
N4 C9 H9A 109.3
C8 C9 H9A 109.3
N4 C9 H9B 109.3
C8 C9 H9B 109.3
H9A C9 H9B 108.0
N2 C10 C11 112.48(19)
N2 C10 H10A 109.1
C11 C10 H10A 109.1
N2 C10 H10B 109.1
C11 C10 H10B 109.1
H10A C10 H10B 107.8
N3 C11 C10 112.08(19)
N3 C11 H11A 109.2
C10 C11 H11A 109.2
N3 C11 H11B 109.2
C10 C11 H11B 109.2
H11A C11 H11B 107.9
N3 C12 C13 111.8(2)
N3 C12 H12A 109.3
C13 C12 H12A 109.3
N3 C12 H12B 109.3
C13 C12 H12B 109.3
H12A C12 H12B 107.9
N4 C13 C12 111.9(2)
N4 C13 H13A 109.2
C12 C13 H13A 109.2
N4 C13 H13B 109.2
C12 C13 H13B 109.2
H13A C13 H13B 107.9
N3 C14 H14A 109.5
N3 C14 H14B 109.5
H14A C14 H14B 109.5
N3 C14 H14C 109.5
H14A C14 H14C 109.5
H14B C14 H14C 109.5
N4 C15 H15A 109.5
N4 C15 H15B 109.5
H15A C15 H15B 109.5
N4 C15 H15C 109.5
H15A C15 H15C 109.5
H15B C15 H15C 109.5
F3 C16 F1 109.7(3)
F3 C16 F2 106.7(2)
F1 C16 F2 107.1(3)
F3 C16 S1 111.4(2)
F1 C16 S1 111.5(2)
F2 C16 S1 110.3(2)
F4 C17 F6 108.3(3)
F4 C17 F5 107.8(3)
F6 C17 F5 107.4(3)
F4 C17 S2 111.3(2)
F6 C17 S2 110.7(2)
F5 C17 S2 111.2(3)

loop_
_geom_bond_atom_site_label_1
_geom_bond_atom_site_label_2
_geom_bond_distance
Fe1 O4 2.0746(16)
Fe1 O1 2.1354(17)
Fe1 N2 2.199(2)
Fe1 N3 2.231(2)
Fe1 N4 2.238(2)
Fe1 N1 2.246(2)
S1 O3 1.431(2)
S1 O2 1.436(2)
S1 O1 1.4582(19)
S1 C16 1.817(3)
S2 O6 1.418(2)
S2 O5 1.431(2)
S2 O4 1.4632(16)
S2 C17 1.819(3)
F1 C16 1.320(4)
F2 C16 1.337(3)
F3 C16 1.313(4)
F4 C17 1.326(4)
F5 C17 1.332(4)
F6 C17 1.326(3)
N1 C6 1.355(3)
N1 C2 1.357(3)
N2 C7 1.469(3)
N2 C8 1.480(3)
N2 C10 1.492(3)
N3 C14 1.477(3)
N3 C11 1.486(3)
N3 C12 1.511(3)
N4 C13 1.475(3)
N4 C15 1.485(3)
N4 C9 1.496(3)
C1 C2 1.491(4)
C1 H1A 0.9800
C1 H1B 0.9800
C1 H1C 0.9800
C2 C3 1.393(4)
C3 C4 1.380(4)
C3 H3 0.9500
C4 C5 1.383(4)
C4 H4 0.9500
C5 C6 1.381(4)
C5 H5 0.9500
C6 C7 1.509(4)
C7 H7A 0.9900
C7 H7B 0.9900
C8 C9 1.521(4)
C8 H8A 0.9900
C8 H8B 0.9900
C9 H9A 0.9900
C9 H9B 0.9900
C10 C11 1.523(4)
C10 H10A 0.9900
C10 H10B 0.9900
C11 H11A 0.9900
C11 H11B 0.9900
C12 C13 1.524(4)
C12 H12A 0.9900
C12 H12B 0.9900
C13 H13A 0.9900
C13 H13B 0.9900
C14 H14A 0.9800
C14 H14B 0.9800
C14 H14C 0.9800
C15 H15A 0.9800
C15 H15B 0.9800
C15 H15C 0.9800

loop_
_geom_torsion_atom_site_label_1
_geom_torsion_atom_site_label_2
_geom_torsion_atom_site_label_3
_geom_torsion_atom_site_label_4
_geom_torsion
O3 S1 O1 Fe1 56.6(2)
O2 S1 O1 Fe1 -80.58(19)
C16 S1 O1 Fe1 167.98(17)
O4 Fe1 O1 S1 -85.66(16)
N2 Fe1 O1 S1 104.82(17)
N4 Fe1 O1 S1 -175.50(16)
N1 Fe1 O1 S1 27.87(17)
O6 S2 O4 Fe1 -49.9(3)
O5 S2 O4 Fe1 87.2(3)
C17 S2 O4 Fe1 -162.1(3)
O1 Fe1 O4 S2 19.0(3)
N2 Fe1 O4 S2 146.4(3)
N3 Fe1 O4 S2 -168.6(3)
N4 Fe1 O4 S2 111.4(3)
N1 Fe1 O4 S2 -72.0(3)
O4 Fe1 N1 C6 178.80(16)
O1 Fe1 N1 C6 83.87(17)
N2 Fe1 N1 C6 -9.57(16)
N3 Fe1 N1 C6 -88.69(17)
N4 Fe1 N1 C6 -9.8(3)
O4 Fe1 N1 C2 -10.3(2)
O1 Fe1 N1 C2 -105.2(2)
N2 Fe1 N1 C2 161.3(2)
N3 Fe1 N1 C2 82.2(2)
N4 Fe1 N1 C2 161.1(2)
O4 Fe1 N2 C7 174.6(3)
O1 Fe1 N2 C7 -57.89(17)
N3 Fe1 N2 C7 128.82(17)
N4 Fe1 N2 C7 -149.69(17)
N1 Fe1 N2 C7 30.40(16)
O4 Fe1 N2 C8 -66.9(4)
O1 Fe1 N2 C8 60.57(17)
N3 Fe1 N2 C8 -112.72(17)
N4 Fe1 N2 C8 -31.23(16)
N1 Fe1 N2 C8 148.86(17)
O4 Fe1 N2 C10 54.1(4)
O1 Fe1 N2 C10 -178.46(16)
N3 Fe1 N2 C10 8.25(16)
N4 Fe1 N2 C10 89.74(17)
N1 Fe1 N2 C10 -90.16(17)
O4 Fe1 N3 C14 40.46(17)
N2 Fe1 N3 C14 -148.96(18)
N4 Fe1 N3 C14 130.12(18)
N1 Fe1 N3 C14 -73.18(17)
O4 Fe1 N3 C11 158.56(14)
N2 Fe1 N3 C11 -30.86(14)
N4 Fe1 N3 C11 -111.78(15)
N1 Fe1 N3 C11 44.91(15)
O4 Fe1 N3 C12 -83.25(16)
N2 Fe1 N3 C12 87.33(16)
N4 Fe1 N3 C12 6.41(15)
N1 Fe1 N3 C12 163.10(15)
O4 Fe1 N4 C13 59.56(15)
O1 Fe1 N4 C13 154.44(15)
N2 Fe1 N4 C13 -112.79(15)
N3 Fe1 N4 C13 -30.39(15)
N1 Fe1 N4 C13 -112.6(2)
O4 Fe1 N4 C15 -58.72(17)
O1 Fe1 N4 C15 36.17(18)
N2 Fe1 N4 C15 128.93(18)
N3 Fe1 N4 C15 -148.67(18)
N1 Fe1 N4 C15 129.2(2)
O4 Fe1 N4 C9 178.60(16)
O1 Fe1 N4 C9 -86.52(16)
N2 Fe1 N4 C9 6.24(16)
N3 Fe1 N4 C9 88.65(16)
N1 Fe1 N4 C9 6.5(3)
C6 N1 C2 C3 3.9(4)
Fe1 N1 C2 C3 -166.50(18)
C6 N1 C2 C1 -174.6(2)
Fe1 N1 C2 C1 15.0(3)
N1 C2 C3 C4 -1.8(4)
C1 C2 C3 C4 176.6(2)
C2 C3 C4 C5 -0.8(4)
C3 C4 C5 C6 1.3(4)
C2 N1 C6 C5 -3.5(4)
Fe1 N1 C6 C5 168.5(2)
C2 N1 C6 C7 174.1(2)
Fe1 N1 C6 C7 -13.9(3)
C4 C5 C6 N1 0.9(4)
C4 C5 C6 C7 -176.5(3)
C8 N2 C7 C6 -161.0(2)
C10 N2 C7 C6 72.2(2)
Fe1 N2 C7 C6 -47.3(2)
N1 C6 C7 N2 42.4(3)
C5 C6 C7 N2 -140.0(2)
C7 N2 C8 C9 166.9(2)
C10 N2 C8 C9 -66.8(3)
Fe1 N2 C8 C9 52.5(2)
C13 N4 C9 C8 134.3(2)
C15 N4 C9 C8 -103.3(2)
Fe1 N4 C9 C8 20.1(2)
N2 C8 C9 N4 -49.9(3)
C7 N2 C10 C11 -100.5(2)
C8 N2 C10 C11 132.9(2)
Fe1 N2 C10 C11 16.6(3)
C14 N3 C11 C10 171.9(2)
C12 N3 C11 C10 -66.9(3)
Fe1 N3 C11 C10 50.2(2)
N2 C10 C11 N3 -47.2(3)
C14 N3 C12 C13 -107.4(2)
C11 N3 C12 C13 131.7(2)
Fe1 N3 C12 C13 18.9(2)
C15 N4 C13 C12 170.8(2)
C9 N4 C13 C12 -66.5(3)
Fe1 N4 C13 C12 51.2(2)
N3 C12 C13 N4 -49.1(3)
O3 S1 C16 F3 58.8(3)
O2 S1 C16 F3 -178.9(2)
O1 S1 C16 F3 -60.0(3)
O3 S1 C16 F1 -178.4(2)
O2 S1 C16 F1 -56.1(2)
O1 S1 C16 F1 62.8(2)
O3 S1 C16 F2 -59.5(2)
O2 S1 C16 F2 62.8(2)
O1 S1 C16 F2 -178.3(2)
O6 S2 C17 F4 -177.1(2)
O5 S2 C17 F4 60.7(3)
O4 S2 C17 F4 -57.2(3)
O6 S2 C17 F6 62.4(3)
O5 S2 C17 F6 -59.7(3)
O4 S2 C17 F6 -177.7(3)
O6 S2 C17 F5 -56.9(2)
O5 S2 C17 F5 -179.0(2)
O4 S2 C17 F5 63.0(3)
